data_1529772
loop_
_publ_author_name
'Collin, G.'
'Colomban, P.'
'Comes, R.'
'Boilot, J.P.'

_publ_section_title
;
 Crystal structure and ion-ion correlation of ion-rich beta alumina type
 compounds. I. Magnesium doped potassium rich beta alumina
;
_journal_name_full 'Solid State Ionics'
_journal_page_first 59
_journal_page_last 68
_journal_volume 1
_journal_year 1980
_chemical_formula_sum 'Al10.38 K1.62 Mg0.62 O17'
_chemical_name_systematic 'Al10.38 Mg0.62 K1.62 O17'
_space_group_IT_number 194
_symmetry_space_group_name_Hall '-P 6c 2c'
_symmetry_space_group_name_H-M 'P 63/m m c'
_cell_angle_alpha 90
_cell_angle_beta 90
_cell_angle_gamma 120
_cell_formula_units_Z 2
_cell_length_a 5.608
_cell_length_b 5.608
_cell_length_c 22.56
_cell_volume 614.449
_citation_journal_id_ASTM SSIOD3
_cod_data_source_file Collin_SSIOD3_1980_747.cif
_cod_data_source_block Al10.38K1.62Mg0.62O17
_cod_original_cell_volume 614.4488
_cod_database_code 1529772

loop_
_symmetry_equiv_pos_as_xyz
x,y,z
x-y,x,z+1/2
-y,x-y,z
-x,-y,z+1/2
-x+y,-x,z
y,-x+y,z+1/2
-y,-x,-z+1/2
x-y,-y,-z
x,x-y,-z+1/2
y,x,-z
-x+y,y,-z+1/2
-x,-x+y,-z
-x,-y,-z
-x+y,-x,-z-1/2
y,-x+y,-z
x,y,-z-1/2
x-y,x,-z
-y,x-y,-z-1/2
y,x,z-1/2
-x+y,y,z
-x,-x+y,z-1/2
-y,-x,z
x-y,-y,z-1/2
x,x-y,z

loop_
_atom_site_label
_atom_site_type_symbol
_atom_site_fract_x
_atom_site_fract_y
_atom_site_fract_z
_atom_site_occupancy
_atom_site_U_iso_or_equiv
O2 O-2 0.1543 0.3086 0.0508 1 0.0
Al3 Al+3 0.3333 0.6667 0.1742 1 0.0
O1 O-2 0.5023 1.0046 0.1463 1 0.0
Al2 Al+3 0.3333 0.6667 0.0249 0.69 0.0
O5 O-2 0.3333 0.6667 0.25 1 0.0
K1 K+1 0.6716 1.3432 0.25 0.228 0.0
O3 O-2 0.6667 0.3333 0.057 1 0.0
Mg1 Mg+2 0.3333 0.6667 0.0249 0.31 0.0
O4 O-2 0 0 0.1434 1 0.0
Al1 Al+3 0.833 0.666 0.1056 1 0.0
Al4 Al+3 0 0 0 1 0.0
K2 K+1 0.8844 0.7688 0.25 0.313 0.0
